data_4100442
_journal_name_full 'Journal of the American Chemical Society'
_journal_year 2005
_chemical_formula_sum 'C30 H30 N2 O3'
_chemical_formula_weight 466.56
_space_group_IT_number 14
_symmetry_cell_setting monoclinic
_symmetry_space_group_name_Hall '-P 2ybc'
_symmetry_space_group_name_H-M 'P 1 21/c 1'
_cell_angle_alpha 90.00
_cell_angle_beta 102.645(2)
_cell_angle_gamma 90.00
_cell_formula_units_Z 4
_cell_length_a 15.6660(16)
_cell_length_b 14.2237(15)
_cell_length_c 11.4188(12)
_cell_measurement_temperature 223(2)
_cell_volume 2482.7(4)
_diffrn_ambient_temperature 223(2)
_exptl_crystal_density_diffrn 1.248
_cod_depositor_comments
;
The following automatic conversions were performed:
'_symmetry_cell_setting' value 'Monoclinic' changed to 'monoclinic'
according to '/home/saulius/struct/CIF-dictionaries/cif_core.dic'
dictionary named 'cif_core.dic' version 2.4.1 from 2010-06-29.

Automatic conversion script
Id: cif_fix_enum 1527 2010-12-29 10:47:43Z saulius 
;
_cod_original_sg_symbol_H-M 'P 21/c'
_cod_database_code 4100442

loop_
_symmetry_equiv_pos_as_xyz
'x, y, z'
'-x, y+1/2, -z+1/2'
'-x, -y, -z'
'x, -y-1/2, z-1/2'

loop_
_atom_site_label
_atom_site_type_symbol
_atom_site_fract_x
_atom_site_fract_y
_atom_site_fract_z
_atom_site_U_iso_or_equiv
_atom_site_adp_type
_atom_site_occupancy
_atom_site_symmetry_multiplicity
_atom_site_calc_flag
_atom_site_refinement_flags
_atom_site_disorder_assembly
_atom_site_disorder_group
O1 O 0.76715(9) 0.43772(11) 0.73257(13) 0.0469(4) Uani 1 1 d . . .
O2 O 0.60392(11) -0.01182(12) 0.58156(16) 0.0631(5) Uani 1 1 d . . .
O3 O 0.80915(9) 0.75442(10) 0.31645(14) 0.0498(4) Uani 1 1 d . . .
N1 N 0.68214(10) 0.37751(12) 0.56318(15) 0.0352(4) Uani 1 1 d . . .
H1N H 0.6802(13) 0.3463(15) 0.495(2) 0.042 Uiso 1 1 d . . .
N2 N 0.55087(11) 0.31605(12) 0.39258(16) 0.0421(5) Uani 1 1 d . . .
C1 C 0.83873(12) 0.35717(13) 0.59338(18) 0.0346(5) Uani 1 1 d . . .
H1 H 0.8188 0.3417 0.5072 0.042 Uiso 1 1 calc R . .
C2 C 0.87311(13) 0.26459(14) 0.66061(19) 0.0403(5) Uani 1 1 d . . .
H2 H 0.9199 0.2411 0.6223 0.048 Uiso 1 1 calc R . .
C3 C 0.91677(14) 0.28357(17) 0.7915(2) 0.0497(6) Uani 1 1 d . . .
H3A H 0.8732 0.3075 0.8338 0.060 Uiso 1 1 calc R . .
H3B H 0.9403 0.2247 0.8301 0.060 Uiso 1 1 calc R . .
C4 C 0.99041(15) 0.35494(17) 0.8009(2) 0.0526(6) Uani 1 1 d . . .
H4A H 1.0372 0.3275 0.7672 0.063 Uiso 1 1 calc R . .
H4B H 1.0147 0.3687 0.8858 0.063 Uiso 1 1 calc R . .
C5 C 0.96013(14) 0.44630(16) 0.7354(2) 0.0456(5) Uani 1 1 d . . .
H5A H 0.9200 0.4787 0.7767 0.055 Uiso 1 1 calc R . .
H5B H 1.0108 0.4872 0.7382 0.055 Uiso 1 1 calc R . .
C6 C 0.91440(12) 0.42973(14) 0.60525(18) 0.0380(5) Uani 1 1 d . . .
H6 H 0.9586 0.4001 0.5670 0.046 Uiso 1 1 calc R . .
C7 C 0.76003(13) 0.39586(13) 0.63678(18) 0.0338(5) Uani 1 1 d . . .
C8 C 0.59707(13) 0.39050(13) 0.58294(18) 0.0361(5) Uani 1 1 d . . .
C9 C 0.57795(14) 0.43206(15) 0.6832(2) 0.0442(5) Uani 1 1 d . . .
H9 H 0.6231 0.4539 0.7456 0.053 Uiso 1 1 calc R . .
C10 C 0.48958(16) 0.44139(16) 0.6909(2) 0.0525(6) Uani 1 1 d . . .
H10 H 0.4769 0.4695 0.7596 0.063 Uiso 1 1 calc R . .
C11 C 0.42264(15) 0.41138(16) 0.6030(2) 0.0531(7) Uani 1 1 d . . .
H11 H 0.3646 0.4198 0.6106 0.064 Uiso 1 1 calc R . .
C12 C 0.44013(13) 0.36722(15) 0.4994(2) 0.0447(6) Uani 1 1 d . . .
C13 C 0.37512(15) 0.33322(18) 0.4034(3) 0.0591(7) Uani 1 1 d . . .
H13 H 0.3157 0.3388 0.4055 0.071 Uiso 1 1 calc R . .
C14 C 0.39871(16) 0.29198(18) 0.3069(3) 0.0613(7) Uani 1 1 d . . .
H14 H 0.3561 0.2684 0.2426 0.074 Uiso 1 1 calc R . .
C15 C 0.48762(15) 0.28574(16) 0.3061(2) 0.0519(6) Uani 1 1 d . . .
H15 H 0.5030 0.2579 0.2389 0.062 Uiso 1 1 calc R . .
C16 C 0.52811(13) 0.35693(14) 0.48974(19) 0.0378(5) Uani 1 1 d . . .
C17 C 0.80378(14) 0.18873(14) 0.64208(19) 0.0396(5) Uani 1 1 d . . .
C18 C 0.73916(14) 0.18446(15) 0.70965(19) 0.0438(6) Uani 1 1 d . . .
H18 H 0.7400 0.2285 0.7713 0.053 Uiso 1 1 calc R . .
C19 C 0.67445(14) 0.11693(16) 0.6875(2) 0.0477(6) Uani 1 1 d . . .
H19 H 0.6320 0.1152 0.7343 0.057 Uiso 1 1 calc R . .
C20 C 0.67158(14) 0.05166(15) 0.5968(2) 0.0465(6) Uani 1 1 d . . .
C21 C 0.73440(16) 0.05387(16) 0.5288(2) 0.0509(6) Uani 1 1 d . . .
H21 H 0.7331 0.0100 0.4669 0.061 Uiso 1 1 calc R . .
C22 C 0.79956(15) 0.12189(15) 0.5535(2) 0.0479(6) Uani 1 1 d . . .
H22 H 0.8427 0.1224 0.5077 0.057 Uiso 1 1 calc R . .
C23 C 0.59960(19) -0.08399(18) 0.4953(3) 0.0664(7) Uani 1 1 d . . .
H23A H 0.5487 -0.1230 0.4948 0.100 Uiso 1 1 calc R . .
H23B H 0.6521 -0.1222 0.5153 0.100 Uiso 1 1 calc R . .
H23C H 0.5950 -0.0563 0.4165 0.100 Uiso 1 1 calc R . .
C24 C 0.88464(12) 0.51804(14) 0.53290(18) 0.0354(5) Uani 1 1 d . . .
C25 C 0.88896(13) 0.60685(14) 0.58372(19) 0.0415(5) Uani 1 1 d . . .
H25 H 0.9096 0.6131 0.6671 0.050 Uiso 1 1 calc R . .
C26 C 0.86372(14) 0.68707(15) 0.5151(2) 0.0433(5) Uani 1 1 d . . .
H26 H 0.8675 0.7464 0.5522 0.052 Uiso 1 1 calc R . .
C27 C 0.83330(12) 0.67938(14) 0.39307(19) 0.0379(5) Uani 1 1 d . . .
C28 C 0.82620(13) 0.59134(15) 0.34006(19) 0.0418(5) Uani 1 1 d . . .
H28 H 0.8039 0.5852 0.2570 0.050 Uiso 1 1 calc R . .
C29 C 0.85191(13) 0.51277(15) 0.40936(19) 0.0414(5) Uani 1 1 d . . .
H29 H 0.8472 0.4535 0.3720 0.050 Uiso 1 1 calc R . .
C30 C 0.81892(17) 0.84542(16) 0.3678(2) 0.0605(7) Uani 1 1 d . . .
H30A H 0.7965 0.8918 0.3065 0.091 Uiso 1 1 calc R . .
H30B H 0.8804 0.8576 0.4011 0.091 Uiso 1 1 calc R . .
H30C H 0.7866 0.8493 0.4311 0.091 Uiso 1 1 calc R . .

loop_
_atom_site_aniso_label
_atom_site_aniso_U_11
_atom_site_aniso_U_22
_atom_site_aniso_U_33
_atom_site_aniso_U_23
_atom_site_aniso_U_13
_atom_site_aniso_U_12
O1 0.0456(9) 0.0528(10) 0.0460(9) -0.0130(8) 0.0182(7) -0.0008(7)
O2 0.0715(11) 0.0577(11) 0.0713(12) -0.0085(9) 0.0400(9) -0.0195(9)
O3 0.0519(9) 0.0376(9) 0.0576(10) 0.0054(7) 0.0070(8) 0.0019(7)
N1 0.0347(10) 0.0386(10) 0.0358(10) -0.0035(8) 0.0151(8) 0.0018(7)
N2 0.0416(10) 0.0401(10) 0.0466(11) -0.0003(8) 0.0142(9) -0.0033(8)
C1 0.0378(11) 0.0324(11) 0.0378(11) 0.0023(9) 0.0173(9) 0.0022(8)
C2 0.0421(12) 0.0363(12) 0.0486(13) 0.0058(10) 0.0238(10) 0.0078(9)
C3 0.0467(13) 0.0518(14) 0.0522(14) 0.0129(11) 0.0146(11) 0.0100(11)
C4 0.0448(13) 0.0606(15) 0.0509(14) 0.0085(12) 0.0070(11) 0.0073(11)
C5 0.0369(11) 0.0511(14) 0.0489(13) 0.0019(11) 0.0100(10) -0.0010(10)
C6 0.0346(11) 0.0380(12) 0.0452(12) 0.0020(9) 0.0168(9) 0.0022(9)
C7 0.0403(12) 0.0271(11) 0.0373(12) 0.0022(9) 0.0156(10) 0.0000(9)
C8 0.0382(11) 0.0289(11) 0.0463(12) 0.0067(9) 0.0206(10) 0.0049(9)
C9 0.0493(13) 0.0403(13) 0.0492(13) 0.0011(10) 0.0239(11) 0.0061(10)
C10 0.0596(15) 0.0474(14) 0.0612(15) 0.0071(12) 0.0365(13) 0.0141(12)
C11 0.0428(13) 0.0489(14) 0.0767(18) 0.0196(13) 0.0327(13) 0.0140(11)
C12 0.0355(12) 0.0401(13) 0.0623(15) 0.0174(11) 0.0190(11) 0.0056(9)
C13 0.0349(13) 0.0583(16) 0.0839(19) 0.0243(14) 0.0125(13) -0.0010(11)
C14 0.0475(15) 0.0608(17) 0.0709(18) 0.0063(14) 0.0031(13) -0.0109(12)
C15 0.0507(15) 0.0490(14) 0.0544(15) -0.0016(12) 0.0078(12) -0.0076(11)
C16 0.0387(12) 0.0300(11) 0.0479(13) 0.0098(9) 0.0168(10) 0.0015(9)
C17 0.0487(12) 0.0315(11) 0.0451(13) 0.0097(10) 0.0249(10) 0.0092(9)
C18 0.0535(13) 0.0419(13) 0.0439(13) 0.0032(10) 0.0275(11) 0.0059(10)
C19 0.0552(14) 0.0467(14) 0.0513(14) 0.0039(11) 0.0336(12) 0.0013(11)
C20 0.0552(13) 0.0391(13) 0.0518(14) 0.0090(11) 0.0260(11) -0.0002(10)
C21 0.0725(16) 0.0376(13) 0.0535(14) 0.0000(10) 0.0373(13) 0.0000(11)
C22 0.0618(15) 0.0381(13) 0.0560(14) 0.0053(11) 0.0396(12) 0.0048(11)
C23 0.0825(19) 0.0501(15) 0.0740(18) -0.0053(14) 0.0329(15) -0.0136(13)
C24 0.0308(10) 0.0369(11) 0.0419(13) -0.0006(9) 0.0154(9) -0.0030(9)
C25 0.0495(13) 0.0386(12) 0.0384(12) -0.0041(10) 0.0139(10) -0.0080(10)
C26 0.0509(13) 0.0309(12) 0.0503(14) -0.0051(10) 0.0162(11) -0.0054(10)
C27 0.0329(11) 0.0345(12) 0.0480(13) 0.0039(10) 0.0129(10) -0.0011(9)
C28 0.0449(12) 0.0405(13) 0.0398(12) -0.0016(10) 0.0085(10) -0.0044(10)
C29 0.0482(12) 0.0324(12) 0.0458(14) -0.0061(10) 0.0152(10) -0.0041(9)
C30 0.0782(18) 0.0349(13) 0.0710(17) 0.0062(12) 0.0222(14) 0.0020(12)

loop_
_geom_bond_atom_site_label_1
_geom_bond_atom_site_label_2
_geom_bond_distance
_geom_bond_site_symmetry_2
_geom_bond_publ_flag
O1 C7 1.229(2) . ?
O2 C20 1.374(3) . ?
O2 C23 1.414(3) . ?
O3 C27 1.379(2) . ?
O3 C30 1.416(3) . ?
N1 C7 1.347(3) . ?
N1 C8 1.412(2) . ?
N2 C15 1.309(3) . ?
N2 C16 1.367(3) . ?
C1 C7 1.528(3) . ?
C1 C6 1.555(3) . ?
C1 C2 1.560(3) . ?
C2 C17 1.513(3) . ?
C2 C3 1.526(3) . ?
C3 C4 1.523(3) . ?
C4 C5 1.522(3) . ?
C5 C6 1.521(3) . ?
C6 C24 1.519(3) . ?
C8 C9 1.378(3) . ?
C8 C16 1.423(3) . ?
C9 C10 1.412(3) . ?
C10 C11 1.352(3) . ?
C11 C12 1.419(3) . ?
C12 C13 1.409(3) . ?
C12 C16 1.414(3) . ?
C13 C14 1.368(4) . ?
C14 C15 1.398(3) . ?
C17 C22 1.379(3) . ?
C17 C18 1.402(3) . ?
C18 C19 1.379(3) . ?
C19 C20 1.385(3) . ?
C20 C21 1.380(3) . ?
C21 C22 1.390(3) . ?
C24 C25 1.386(3) . ?
C24 C29 1.394(3) . ?
C25 C26 1.391(3) . ?
C26 C27 1.375(3) . ?
C27 C28 1.385(3) . ?
C28 C29 1.378(3) . ?
